data_4129480
loop_
_publ_author_name
'Zhang, Shi-Yuan'
'Wojtas, Lukasz'
'Zaworotko, Michael J.'

_publ_section_title
;
 Structural Insight into Guest Binding Sites in a Porous Homochiral
 Metal-Organic Material.
;
_journal_issue 37
_journal_name_full 'Journal of the American Chemical Society'
_journal_page_first 12045
_journal_page_last 12049
_journal_paper_doi 10.1021/jacs.5b06760
_journal_volume 137
_journal_year 2015
_chemical_formula_sum 'C56.33 H58.66 Co2 N8 O12'
_chemical_formula_weight 1157.57
_space_group_crystal_system monoclinic
_space_group_IT_number 4
_space_group_name_Hall 'P 2yb'
_space_group_name_H-M_alt 'P 1 21 1'
_atom_sites_solution_hydrogens mixed
_audit_creation_method SHELXL-2014
_cell_angle_alpha 90
_cell_angle_beta 91.7114(16)
_cell_angle_gamma 90
_cell_formula_units_Z 2
_cell_length_a 10.2208(3)
_cell_length_b 23.9660(9)
_cell_length_c 11.4286(4)
_cell_measurement_temperature 100(2)
_cell_volume 2798.21(17)
_computing_structure_refinement 'SHELXL-2014 (Sheldrick, 2014)'
_diffrn_ambient_temperature 100(2)
_diffrn_measured_fraction_theta_full 0.997
_diffrn_measured_fraction_theta_max 0.989
_diffrn_radiation_type CuK\a
_diffrn_radiation_wavelength 1.54178
_diffrn_reflns_av_R_equivalents 0.0479
_diffrn_reflns_av_unetI/netI 0.0432
_diffrn_reflns_Laue_measured_fraction_full 0.997
_diffrn_reflns_Laue_measured_fraction_max 0.989
_diffrn_reflns_limit_h_max 12
_diffrn_reflns_limit_h_min -12
_diffrn_reflns_limit_k_max 28
_diffrn_reflns_limit_k_min -28
_diffrn_reflns_limit_l_max 13
_diffrn_reflns_limit_l_min -13
_diffrn_reflns_number 34792
_diffrn_reflns_point_group_measured_fraction_full 0.983
_diffrn_reflns_point_group_measured_fraction_max 0.970
_diffrn_reflns_theta_full 67.679
_diffrn_reflns_theta_max 68.855
_diffrn_reflns_theta_min 3.688
_exptl_absorpt_coefficient_mu 5.213
_exptl_crystal_density_diffrn 1.374
_exptl_crystal_F_000 1205
_exptl_crystal_size_max 0.100
_exptl_crystal_size_mid 0.060
_exptl_crystal_size_min 0.040
_refine_diff_density_max 0.921
_refine_diff_density_min -0.948
_refine_diff_density_rms 0.128
_refine_ls_abs_structure_details
;
 Flack x determined using 4189 quotients [(I+)-(I-)]/[(I+)+(I-)]
 (Parsons, Flack and Wagner, Acta Cryst. B69 (2013) 249-259).
;
_refine_ls_abs_structure_Flack 0.038(4)
_refine_ls_extinction_method none
_refine_ls_goodness_of_fit_ref 1.152
_refine_ls_hydrogen_treatment mixed
_refine_ls_matrix_type full
_refine_ls_number_parameters 729
_refine_ls_number_reflns 10071
_refine_ls_number_restraints 33
_refine_ls_restrained_S_all 1.153
_refine_ls_R_factor_all 0.0782
_refine_ls_R_factor_gt 0.0741
_refine_ls_shift/su_max 0.000
_refine_ls_shift/su_mean 0.000
_refine_ls_structure_factor_coef Fsqd
_refine_ls_weighting_details 'w=1/[\s^2^(Fo^2^)+(0.0252P)^2^+17.9615P] where P=(Fo^2^+2Fc^2^)/3'
_refine_ls_weighting_scheme calc
_refine_ls_wR_factor_gt 0.1843
_refine_ls_wR_factor_ref 0.1867
_reflns_Friedel_coverage 0.912
_reflns_Friedel_fraction_full 0.969
_reflns_Friedel_fraction_max 0.950
_reflns_number_gt 9486
_reflns_number_total 10071
_reflns_threshold_expression 'I > 2\s(I)'
_cod_data_source_file ja5b06760_si_006.cif
_cod_data_source_block CMOM_1S_CH
_cod_original_sg_symbol_H-M 'P 21'
_cod_database_code 4129480
_shelx_space_group_comment
;
The symmetry employed for this shelxl refinement is uniquely defined
by the following loop, which should always be used as a source of
symmetry information in preference to the above space-group names.
They are only intended as comments.
;
_shelx_estimated_absorpt_t_min 0.624
_shelx_estimated_absorpt_t_max 0.819
_shelxl_version_number 2014-1

loop_
_space_group_symop_operation_xyz
'x, y, z'
'-x, y+1/2, -z'

loop_
_atom_site_label
_atom_site_type_symbol
_atom_site_fract_x
_atom_site_fract_y
_atom_site_fract_z
_atom_site_U_iso_or_equiv
_atom_site_adp_type
_atom_site_occupancy
_atom_site_site_symmetry_order
_atom_site_calc_flag
_atom_site_refinement_flags_posn
_atom_site_refinement_flags_adp
_atom_site_refinement_flags_occupancy
Co1 Co 0.99598(14) -0.33949(6) -0.41947(12) 0.0171(3) Uani 1 1 d . . .
Co2 Co 0.49338(14) -0.25839(6) -0.43809(12) 0.0169(3) Uani 1 1 d . . .
O1 O 0.3058(6) -0.2924(3) -0.4384(6) 0.0213(14) Uani 1 1 d . . .
O2 O 0.8080(6) -0.3059(3) -0.4306(5) 0.0211(15) Uani 1 1 d . . .
O3 O 0.1850(6) -0.3685(3) -0.4148(5) 0.0204(15) Uani 1 1 d . . .
O4 O 0.6825(6) -0.2295(3) -0.4365(5) 0.0195(14) Uani 1 1 d . . .
N5 N 0.9957(8) -0.3463(4) -0.2285(6) 0.0228(17) Uani 1 1 d . U .
N6 N 0.4927(7) -0.2512(3) -1.2486(6) 0.0144(15) Uani 1 1 d . U .
N7 N 0.4969(8) -0.2572(4) -0.6281(6) 0.0243(17) Uani 1 1 d . U .
C8 C 1.1066(10) -0.3398(5) 0.3275(7) 0.023(2) Uani 1 1 d . U .
H8 H 1.1865 -0.3325 0.3692 0.028 Uiso 1 1 calc R U .
N9 N 1.0006(7) -0.3450(4) 0.3899(7) 0.0224(17) Uani 1 1 d . . .
C10 C 0.3841(10) -0.2634(5) -1.1894(8) 0.025(2) Uani 1 1 d . . .
H10 H 0.3070 -0.2741 -1.2321 0.029 Uiso 1 1 calc R U .
C11 C 0.6041(9) -0.2634(5) -0.6883(8) 0.0225(19) Uani 1 1 d . U .
H11 H 0.6836 -0.2709 -0.6461 0.027 Uiso 1 1 calc R U .
C12 C 1.1120(9) -0.3440(5) 0.2087(8) 0.023(2) Uani 1 1 d . . .
H12 H 1.1923 -0.3400 0.1698 0.027 Uiso 1 1 calc R U .
C13 C 0.6080(10) -0.2595(5) -0.8094(8) 0.028(2) Uani 1 1 d . U .
H13 H 0.6877 -0.2645 -0.8487 0.034 Uiso 1 1 calc R U .
C14 C 0.8833(9) -0.3374(5) -0.0491(8) 0.023(2) Uani 1 1 d . . .
H14 H 0.8050 -0.3279 -0.0109 0.028 Uiso 1 1 calc R U .
O15 O 0.5277(6) -0.3477(3) -0.4406(5) 0.0212(14) Uani 1 1 d D . .
H15 H 0.537(8) -0.349(4) -0.5169(19) 0.032 Uiso 1 1 d D U .
C16 C 0.9965(10) -0.3541(4) 0.1475(8) 0.022(2) Uani 1 1 d . . .
O17 O 1.0250(6) -0.2493(3) -0.4070(6) 0.0251(15) Uani 1 1 d D . .
H17 H 1.077(5) -0.229(3) -0.361(5) 0.038 Uiso 1 1 d D U .
C18 C 0.2916(9) -0.3438(4) -0.4240(7) 0.0168(18) Uani 1 1 d . . .
N19 N 0.0881(8) 0.0790(4) -0.5745(7) 0.0208(17) Uani 1 1 d . . .
C20 C 0.9914(9) -0.3548(4) 0.0167(8) 0.020(2) Uani 1 1 d . . .
C21 C 0.2147(9) 0.0719(4) -0.5971(8) 0.021(2) Uani 1 1 d . . .
H21 H 0.2619 0.1024 -0.6283 0.025 Uiso 1 1 calc R U .
C22 C 0.3810(9) -0.2609(5) -1.0678(8) 0.023(2) Uani 1 1 d . . .
H22 H 0.3014 -0.2684 -1.0300 0.028 Uiso 1 1 calc R U .
C23 C 0.8875(9) -0.3335(5) -0.1690(8) 0.023(2) Uani 1 1 d . U .
H23 H 0.8114 -0.3215 -0.2116 0.028 Uiso 1 1 calc R U .
C24 C 0.3860(9) -0.2458(4) -0.6897(7) 0.021(2) Uani 1 1 d . . .
H24 H 0.3076 -0.2404 -0.6486 0.025 Uiso 1 1 calc R U .
C25 C 0.8902(10) -0.3572(4) 0.3306(8) 0.022(2) Uani 1 1 d . . .
H25 H 0.8128 -0.3627 0.3732 0.026 Uiso 1 1 calc R U .
C26 C 0.4929(10) -0.2483(4) -0.8710(7) 0.022(2) Uani 1 1 d . . .
C27 C 0.7903(9) -0.2541(5) -0.4339(7) 0.0191(19) Uani 1 1 d . . .
N28 N 0.4135(8) -0.1765(4) -0.4531(7) 0.0221(18) Uani 1 1 d . . .
C29 C 0.5994(9) -0.2357(4) -1.1848(9) 0.023(2) Uani 1 1 d . . .
H29 H 0.6758 -0.2257 -1.2254 0.027 Uiso 1 1 calc R U .
C30 C 0.6048(10) -0.2333(5) -1.0637(9) 0.024(2) Uani 1 1 d . . .
H30 H 0.6830 -0.2221 -1.0231 0.029 Uiso 1 1 calc R U .
C31 C 1.0993(11) -0.3714(5) -0.0460(9) 0.028(2) Uani 1 1 d . . .
H31 H 1.1745 -0.3859 -0.0058 0.034 Uiso 1 1 calc R U .
C32 C 0.3814(10) -0.2414(4) -0.8096(8) 0.024(2) Uani 1 1 d . . .
H32 H 0.3007 -0.2337 -0.8497 0.029 Uiso 1 1 calc R U .
C33 C 1.0974(10) -0.3667(5) -0.1667(9) 0.027(2) Uani 1 1 d . U .
H33 H 1.1722 -0.3786 -0.2074 0.033 Uiso 1 1 calc R U .
C34 C 0.4141(9) -0.3813(4) -0.4184(8) 0.020(2) Uani 1 1 d D . .
H34 H 0.4051 -0.4102 -0.4812 0.024 Uiso 1 1 calc R U .
C35 C 0.4920(9) -0.2477(5) -1.0012(8) 0.023(2) Uani 1 1 d . . .
C36 C 0.2829(9) -0.0760(4) -0.5054(9) 0.022(2) Uani 1 1 d . . .
C37 C 0.8828(9) -0.3623(5) 0.2107(8) 0.023(2) Uani 1 1 d . . .
H37 H 0.8022 -0.3713 0.1715 0.028 Uiso 1 1 calc R U .
O38 O 1.0613(8) -0.2176(4) -0.0153(7) 0.049(2) Uani 1 1 d . . .
O39 O 0.4027(7) -0.3781(4) -0.7029(7) 0.0368(19) Uani 1 1 d . . .
C41 C 0.9127(9) -0.2162(5) -0.4288(8) 0.021(2) Uani 1 1 d D . .
H41 H 0.9043 -0.1889 -0.3632 0.026 Uiso 1 1 calc R U .
C42 C 0.2139(10) -0.0232(5) -0.5330(9) 0.025(2) Uani 1 1 d . . .
O43 O 0.6000(6) -0.3929(3) -0.6353(6) 0.0324(17) Uani 1 1 d . . .
N45 N 1.0261(9) -0.2125(4) -0.1188(8) 0.033(2) Uani 1 1 d . . .
N46 N 0.5207(9) -0.3901(4) -0.7207(8) 0.033(2) Uani 1 1 d . . .
C1 C 0.2795(10) 0.0223(5) -0.5771(10) 0.027(2) Uani 1 1 d . . .
H1 H 0.3698 0.0193 -0.5936 0.032 Uiso 1 1 calc R U .
C2 C 0.2356(11) -0.1137(5) -0.4244(10) 0.031(3) Uani 1 1 d . . .
H2 H 0.1565 -0.1061 -0.3856 0.037 Uiso 1 1 calc R U .
C3 C 0.4272(9) -0.4105(4) -0.3019(8) 0.023(2) Uani 1 1 d . . .
O5 O 1.1087(7) -0.2162(4) -0.1987(7) 0.041(2) Uani 1 1 d D . .
O6 O 0.9100(7) -0.2045(4) -0.1446(8) 0.045(2) Uani 1 1 d . . .
O7 O 0.5549(8) -0.3999(4) -0.8219(7) 0.052(3) Uani 1 1 d . . .
C9 C 0.3996(9) -0.0905(5) -0.5593(9) 0.025(2) Uani 1 1 d . . .
H9 H 0.4366 -0.0661 -0.6148 0.031 Uiso 1 1 calc R U .
C6 C 0.0234(10) 0.0337(5) -0.5375(10) 0.030(2) Uani 1 1 d . . .
H6 H -0.0681 0.0370 -0.5267 0.036 Uiso 1 1 calc R U .
C7 C 0.5108(12) -0.4140(5) -0.1021(10) 0.037(3) Uani 1 1 d . . .
H7 H 0.5676 -0.3993 -0.0425 0.044 Uiso 1 1 calc R U .
C15 C 0.3515(10) -0.4572(5) -0.2782(11) 0.034(3) Uani 1 1 d . . .
H15A H 0.2972 -0.4728 -0.3387 0.041 Uiso 1 1 calc R U .
C17 C 0.0798(11) -0.0160(5) -0.5147(11) 0.038(3) Uani 1 1 d . . .
H17A H 0.0292 -0.0461 -0.4864 0.046 Uiso 1 1 calc R U .
C19 C 0.5089(9) -0.3895(4) -0.2137(9) 0.026(2) Uani 1 1 d . . .
H19 H 0.5638 -0.3585 -0.2287 0.031 Uiso 1 1 calc R U .
C1A C 0.9186(10) -0.1839(4) -0.5447(9) 0.027(2) Uani 1 1 d . . .
C1B C 0.4601(9) -0.1402(4) -0.5312(8) 0.024(2) Uani 1 1 d . . .
H1B H 0.5388 -0.1494 -0.5689 0.028 Uiso 1 1 calc R U .
C1C C 0.9995(14) -0.2013(6) -0.6329(11) 0.048(3) Uani 1 1 d . U .
H1C H 1.0611 -0.2302 -0.6177 0.058 Uiso 1 1 calc R U .
C1D C 0.4328(12) -0.4586(5) -0.0771(11) 0.042(3) Uani 1 1 d . . .
H1D H 0.4317 -0.4739 -0.0004 0.051 Uiso 1 1 calc R U .
C1E C 0.3539(12) -0.4812(5) -0.1690(10) 0.039(3) Uani 1 1 d . . .
H1E H 0.3021 -0.5133 -0.1551 0.047 Uiso 1 1 calc R U .
C1F C 0.8381(11) -0.1390(5) -0.5627(11) 0.039(3) Uani 1 1 d . . .
H1F H 0.7847 -0.1263 -0.5016 0.047 Uiso 1 1 calc R U .
C1G C 0.8342(14) -0.1121(6) -0.6696(13) 0.056(4) Uani 1 1 d . . .
H1G H 0.7790 -0.0807 -0.6819 0.067 Uiso 1 1 calc R U .
C1H C 0.3046(11) -0.1621(5) -0.4007(10) 0.030(2) Uani 1 1 d . . .
H1H H 0.2719 -0.1867 -0.3433 0.036 Uiso 1 1 calc R U .
C1I C 0.9915(16) -0.1763(7) -0.7456(10) 0.061(4) Uani 1 1 d . U .
H1I H 1.0399 -0.1904 -0.8090 0.073 Uiso 1 1 calc R U .
C1J C 0.9111(19) -0.1313(9) -0.7584(17) 0.084(6) Uani 1 1 d . U .
H1J H 0.9078 -0.1122 -0.8313 0.101 Uiso 1 1 calc R U .
C1K C 0.1436(19) -0.0151(10) -0.9293(18) 0.070(6) Uani 0.867(15) 1 d . . P
H1KA H 0.0589 -0.0351 -0.9357 0.084 Uiso 0.867(15) 1 calc R U P
H1KB H 0.1296 0.0198 -0.8851 0.084 Uiso 0.867(15) 1 calc R U P
C1L C 0.7447(16) -0.0032(7) -0.3433(15) 0.049(4) Uani 0.852(15) 1 d . . P
H1LA H 0.7327 0.0348 -0.3760 0.058 Uiso 0.852(15) 1 calc R U P
H1LB H 0.7839 -0.0266 -0.4044 0.058 Uiso 0.852(15) 1 calc R U P
C1M C 0.241(2) -0.0506(9) -0.8635(16) 0.072(6) Uani 0.867(15) 1 d . . P
H1MA H 0.2018 -0.0633 -0.7898 0.086 Uiso 0.867(15) 1 calc R U P
H1MB H 0.3188 -0.0278 -0.8427 0.086 Uiso 0.867(15) 1 calc R U P
C1N C 0.187(2) -0.0012(8) -1.0474(19) 0.071(6) Uani 0.867(15) 1 d . . P
H1NA H 0.2631 0.0242 -1.0402 0.085 Uiso 0.867(15) 1 calc R U P
H1NB H 0.1157 0.0191 -1.0896 0.085 Uiso 0.867(15) 1 calc R U P
C1O C 0.8359(19) -0.0003(8) -0.242(2) 0.071(6) Uani 0.852(15) 1 d . . P
H1OA H 0.8028 0.0266 -0.1839 0.085 Uiso 0.852(15) 1 calc R U P
H1OB H 0.9225 0.0129 -0.2668 0.085 Uiso 0.852(15) 1 calc R U P
C1P C 0.224(3) -0.0504(13) -1.1184(18) 0.105(10) Uani 0.867(15) 1 d . . P
H1PA H 0.2611 -0.0376 -1.1928 0.126 Uiso 0.867(15) 1 calc R U P
H1PB H 0.1454 -0.0730 -1.1373 0.126 Uiso 0.867(15) 1 calc R U P
C1Q C 0.6167(18) -0.0260(8) -0.3159(18) 0.064(5) Uani 0.852(15) 1 d . . P
H1QA H 0.5622 -0.0294 -0.3886 0.076 Uiso 0.852(15) 1 calc R U P
H1QB H 0.5717 -0.0004 -0.2622 0.076 Uiso 0.852(15) 1 calc R U P
C1R C 0.718(2) -0.0817(7) -0.1520(15) 0.066(5) Uani 0.852(15) 1 d . . P
H1RA H 0.7283 -0.1195 -0.1181 0.079 Uiso 0.852(15) 1 calc R U P
H1RB H 0.6777 -0.0574 -0.0929 0.079 Uiso 0.852(15) 1 calc R U P
C1S C 0.6330(18) -0.0842(7) -0.2575(15) 0.055(4) Uani 0.852(15) 1 d . . P
H1SA H 0.5459 -0.0986 -0.2367 0.066 Uiso 0.852(15) 1 calc R U P
H1SB H 0.6710 -0.1105 -0.3140 0.066 Uiso 0.852(15) 1 calc R U P
C1T C 0.850(2) -0.0586(8) -0.185(2) 0.083(8) Uani 0.852(15) 1 d . . P
H1TA H 0.8919 -0.0844 -0.2398 0.100 Uiso 0.852(15) 1 calc R U P
H1TB H 0.9074 -0.0559 -0.1134 0.100 Uiso 0.852(15) 1 calc R U P
C1U C 0.283(2) -0.1008(9) -0.932(2) 0.085(8) Uani 0.867(15) 1 d . . P
H1UA H 0.3531 -0.1204 -0.8873 0.102 Uiso 0.867(15) 1 calc R U P
H1UB H 0.2076 -0.1268 -0.9408 0.102 Uiso 0.867(15) 1 calc R U P
C1V C 0.330(3) -0.0878(12) -1.049(3) 0.107(10) Uani 0.867(15) 1 d . . P
H1VA H 0.3447 -0.1228 -1.0923 0.129 Uiso 0.867(15) 1 calc R U P
H1VB H 0.4138 -0.0674 -1.0414 0.129 Uiso 0.867(15) 1 calc R U P

loop_
_atom_site_aniso_label
_atom_site_aniso_U_11
_atom_site_aniso_U_22
_atom_site_aniso_U_33
_atom_site_aniso_U_23
_atom_site_aniso_U_13
_atom_site_aniso_U_12
Co1 0.0132(7) 0.0268(9) 0.0114(6) -0.0006(6) 0.0022(5) -0.0008(7)
Co2 0.0138(7) 0.0280(9) 0.0089(6) 0.0006(6) 0.0019(5) 0.0005(7)
O1 0.012(3) 0.029(4) 0.023(3) 0.000(3) 0.005(3) 0.000(3)
O2 0.018(3) 0.027(4) 0.018(3) -0.002(3) 0.003(3) -0.002(3)
O3 0.013(3) 0.032(4) 0.016(3) 0.002(3) 0.003(3) -0.001(3)
O4 0.017(3) 0.030(4) 0.011(3) 0.001(3) 0.001(2) -0.002(3)
N5 0.026(4) 0.036(5) 0.006(3) -0.006(3) 0.007(3) 0.001(4)
N6 0.0153(19) 0.0157(19) 0.0123(18) 0.0006(13) 0.0021(13) 0.0003(13)
N7 0.025(4) 0.033(5) 0.014(3) 0.003(4) -0.003(3) 0.000(4)
C8 0.027(4) 0.034(5) 0.009(4) 0.001(4) -0.003(3) -0.004(4)
N9 0.012(4) 0.026(5) 0.029(4) 0.000(4) -0.005(3) 0.002(3)
C10 0.024(5) 0.033(6) 0.018(5) -0.002(4) 0.010(4) -0.003(4)
C11 0.019(3) 0.034(5) 0.013(3) -0.005(4) -0.009(3) 0.001(4)
C12 0.016(4) 0.033(6) 0.019(5) 0.000(4) 0.003(4) -0.001(4)
C13 0.021(5) 0.048(7) 0.015(3) -0.003(5) -0.002(3) 0.006(5)
C14 0.020(5) 0.036(6) 0.014(4) -0.005(4) 0.005(4) 0.001(5)
O15 0.011(3) 0.033(4) 0.021(3) 0.000(3) 0.008(2) -0.002(3)
C16 0.025(5) 0.031(6) 0.010(4) 0.004(4) 0.003(4) 0.003(4)
O17 0.013(3) 0.025(4) 0.037(4) -0.002(3) 0.000(3) 0.001(3)
C18 0.017(4) 0.022(5) 0.012(4) -0.001(4) 0.002(3) 0.001(4)
N19 0.012(4) 0.026(4) 0.025(4) 0.002(3) -0.001(3) 0.002(3)
C20 0.013(4) 0.026(5) 0.023(5) 0.000(4) -0.001(4) -0.004(4)
C21 0.013(4) 0.031(5) 0.020(5) 0.001(4) 0.004(4) -0.003(4)
C22 0.017(5) 0.036(6) 0.017(4) 0.003(4) 0.003(4) -0.001(4)
C23 0.011(4) 0.036(6) 0.023(5) 0.001(4) 0.002(3) 0.000(4)
C24 0.019(5) 0.036(6) 0.008(4) 0.000(4) 0.000(3) 0.000(4)
C25 0.020(5) 0.037(6) 0.009(4) 0.002(4) 0.000(4) 0.004(4)
C26 0.032(5) 0.028(6) 0.007(4) 0.003(4) 0.008(4) 0.001(4)
C27 0.015(4) 0.033(6) 0.009(4) 0.002(4) 0.004(3) 0.007(4)
N28 0.014(4) 0.032(5) 0.020(4) 0.004(3) 0.000(3) 0.003(3)
C29 0.010(4) 0.033(6) 0.025(5) -0.001(4) 0.004(4) -0.001(4)
C30 0.022(5) 0.032(6) 0.020(5) 0.001(4) 0.009(4) 0.005(4)
C31 0.024(5) 0.039(6) 0.021(5) 0.001(4) 0.005(4) 0.004(5)
C32 0.020(5) 0.033(6) 0.018(5) -0.001(4) -0.006(4) 0.003(4)
C33 0.016(5) 0.036(6) 0.030(6) -0.003(4) 0.006(4) 0.006(4)
C34 0.009(4) 0.027(5) 0.024(5) -0.002(4) 0.003(4) 0.001(4)
C35 0.014(4) 0.037(6) 0.019(5) -0.001(4) -0.002(4) 0.003(4)
C36 0.012(4) 0.029(5) 0.025(5) -0.001(4) -0.004(4) 0.001(4)
C37 0.009(4) 0.046(6) 0.014(5) 0.002(4) -0.006(3) -0.002(4)
O38 0.041(5) 0.080(7) 0.027(4) -0.010(4) -0.010(4) -0.001(5)
O39 0.019(4) 0.052(5) 0.039(5) -0.004(4) 0.002(3) -0.001(3)
C41 0.014(5) 0.034(6) 0.016(4) -0.001(4) -0.004(4) 0.000(4)
C42 0.025(5) 0.033(6) 0.018(5) 0.002(4) 0.001(4) 0.001(4)
O43 0.016(3) 0.054(5) 0.027(4) -0.010(3) -0.002(3) -0.004(3)
N45 0.030(5) 0.041(6) 0.030(5) -0.011(4) 0.005(4) -0.004(4)
N46 0.023(4) 0.043(6) 0.032(5) -0.012(4) 0.003(4) -0.011(4)
C1 0.009(4) 0.036(6) 0.036(6) -0.002(5) 0.003(4) 0.002(4)
C2 0.024(6) 0.032(6) 0.038(6) 0.005(5) 0.012(5) 0.009(5)
C3 0.019(5) 0.029(5) 0.020(5) 0.004(4) 0.008(4) 0.005(4)
O5 0.023(4) 0.069(6) 0.033(4) -0.017(4) -0.003(3) 0.004(4)
O6 0.021(4) 0.066(6) 0.049(5) -0.001(4) -0.002(4) 0.006(4)
O7 0.042(5) 0.083(7) 0.032(5) -0.019(4) 0.014(4) -0.017(5)
C9 0.019(5) 0.033(6) 0.024(5) 0.005(4) -0.001(4) 0.002(4)
C6 0.017(5) 0.033(6) 0.041(6) 0.009(5) 0.006(4) 0.000(4)
C7 0.038(6) 0.037(6) 0.035(6) 0.007(5) 0.002(5) 0.001(5)
C15 0.016(5) 0.037(6) 0.048(7) -0.005(5) -0.004(5) -0.004(4)
C17 0.027(6) 0.033(6) 0.055(8) 0.011(5) 0.012(5) -0.006(5)
C19 0.015(4) 0.031(5) 0.030(5) 0.002(4) -0.003(4) 0.003(4)
C1A 0.021(5) 0.035(6) 0.024(5) -0.001(4) -0.005(4) -0.012(4)
C1B 0.016(4) 0.036(6) 0.018(5) -0.004(4) 0.002(4) 0.000(4)
C1C 0.065(9) 0.053(8) 0.028(6) 0.003(5) 0.016(6) 0.009(7)
C1D 0.040(7) 0.047(7) 0.040(7) 0.014(6) -0.002(5) 0.007(6)
C1E 0.039(6) 0.038(7) 0.040(7) 0.014(5) 0.003(5) -0.005(5)
C1F 0.031(6) 0.039(6) 0.048(7) 0.013(5) 0.007(5) -0.002(5)
C1G 0.050(8) 0.059(9) 0.058(9) 0.030(7) 0.000(7) 0.001(7)
C1H 0.030(6) 0.029(6) 0.032(6) 0.003(5) 0.010(5) -0.002(5)
C1I 0.079(11) 0.094(12) 0.010(5) 0.013(6) 0.001(6) 0.001(8)
C1J 0.086(13) 0.091(13) 0.078(12) 0.047(11) 0.021(10) 0.000(9)
C1K 0.052(11) 0.085(15) 0.070(13) -0.003(11) -0.022(10) 0.008(10)
C1L 0.052(10) 0.042(9) 0.051(10) 0.000(7) 0.004(8) 0.004(7)
C1M 0.096(16) 0.074(13) 0.045(10) 0.011(9) -0.016(10) -0.023(12)
C1N 0.089(15) 0.050(11) 0.074(14) 0.014(10) 0.000(11) -0.006(10)
C1O 0.053(11) 0.050(11) 0.109(17) 0.001(11) -0.001(11) -0.020(9)
C1P 0.14(3) 0.14(2) 0.037(11) -0.022(13) 0.012(13) -0.05(2)
C1Q 0.054(11) 0.061(11) 0.075(13) 0.002(10) -0.005(9) -0.007(9)
C1R 0.107(16) 0.044(10) 0.046(10) -0.003(8) -0.007(10) -0.013(10)
C1S 0.063(11) 0.047(9) 0.056(10) -0.009(8) 0.016(8) -0.013(8)
C1T 0.079(14) 0.053(12) 0.114(18) 0.017(11) -0.057(13) -0.011(10)
C1U 0.071(14) 0.056(13) 0.12(2) 0.016(13) -0.049(14) -0.009(10)
C1V 0.11(2) 0.086(18) 0.13(2) -0.048(18) 0.049(19) -0.035(16)

loop_
_atom_type_symbol
_atom_type_description
_atom_type_scat_dispersion_real
_atom_type_scat_dispersion_imag
_atom_type_scat_source
C C 0.0181 0.0091 'International Tables Vol C Tables 4.2.6.8 and 6.1.1.4'
H H 0.0000 0.0000 'International Tables Vol C Tables 4.2.6.8 and 6.1.1.4'
Co Co -2.3653 3.6143 'International Tables Vol C Tables 4.2.6.8 and 6.1.1.4'
N N 0.0311 0.0180 'International Tables Vol C Tables 4.2.6.8 and 6.1.1.4'
O O 0.0492 0.0322 'International Tables Vol C Tables 4.2.6.8 and 6.1.1.4'

loop_
_geom_angle_atom_site_label_1
_geom_angle_atom_site_label_2
_geom_angle_atom_site_label_3
_geom_angle
_geom_angle_site_symmetry_1
_geom_angle_site_symmetry_3
O3 Co1 O2 176.4(3) 1_655 .
O3 Co1 N19 93.9(3) 1_655 2_644
O2 Co1 N19 89.0(3) . 2_644
O3 Co1 N9 87.5(3) 1_655 1_554
O2 Co1 N9 90.6(3) . 1_554
N19 Co1 N9 86.2(3) 2_644 1_554
O3 Co1 O17 102.0(3) 1_655 .
O2 Co1 O17 75.2(3) . .
N19 Co1 O17 163.9(3) 2_644 .
N9 Co1 O17 96.7(3) 1_554 .
O3 Co1 N5 88.8(3) 1_655 .
O2 Co1 N5 93.5(3) . .
N19 Co1 N5 87.2(3) 2_644 .
N9 Co1 N5 172.2(4) 1_554 .
O17 Co1 N5 90.7(3) . .
O4 Co2 O1 176.6(3) . .
O4 Co2 N28 92.8(3) . .
O1 Co2 N28 90.6(3) . .
O4 Co2 O15 100.4(3) . .
O1 Co2 O15 76.3(3) . .
N28 Co2 O15 165.8(3) . .
O4 Co2 N6 89.7(3) . 1_556
O1 Co2 N6 90.1(3) . 1_556
N28 Co2 N6 89.7(3) . 1_556
O15 Co2 N6 95.6(3) . 1_556
O4 Co2 N7 87.8(3) . .
O1 Co2 N7 92.6(3) . .
N28 Co2 N7 85.7(3) . .
O15 Co2 N7 89.5(3) . .
N6 Co2 N7 174.7(4) 1_556 .
C18 O1 Co2 119.7(6) . .
C27 O2 Co1 121.1(6) . .
C18 O3 Co1 131.3(7) . 1_455
C27 O4 Co2 132.2(7) . .
C33 N5 C23 117.1(8) . .
C33 N5 Co1 122.1(6) . .
C23 N5 Co1 120.7(7) . .
C29 N6 C10 117.0(8) . .
C29 N6 Co2 122.4(6) . 1_554
C10 N6 Co2 120.7(6) . 1_554
C11 N7 C24 116.7(8) . .
C11 N7 Co2 123.9(6) . .
C24 N7 Co2 119.2(6) . .
N9 C8 C12 126.1(9) . .
N9 C8 H8 116.9 . .
C12 C8 H8 116.9 . .
C8 N9 C25 116.2(8) . .
C8 N9 Co1 125.2(6) . 1_556
C25 N9 Co1 118.5(6) . 1_556
N6 C10 C22 122.3(9) . .
N6 C10 H10 118.8 . .
C22 C10 H10 118.8 . .
N7 C11 C13 124.1(9) . .
N7 C11 H11 117.9 . .
C13 C11 H11 117.9 . .
C8 C12 C16 117.3(9) . .
C8 C12 H12 121.3 . .
C16 C12 H12 121.3 . .
C26 C13 C11 118.2(9) . .
C26 C13 H13 120.9 . .
C11 C13 H13 120.9 . .
C23 C14 C20 120.9(9) . .
C23 C14 H14 119.5 . .
C20 C14 H14 119.5 . .
C34 O15 Co2 114.6(5) . .
C34 O15 H15 106(4) . .
Co2 O15 H15 93(7) . .
C12 C16 C37 118.4(8) . .
C12 C16 C20 121.0(8) . .
C37 C16 C20 120.6(9) . .
C41 O17 Co1 115.9(6) . .
C41 O17 H17 106(5) . .
Co1 O17 H17 131(5) . .
O3 C18 O1 125.7(9) . .
O3 C18 C34 115.5(9) . .
O1 C18 C34 118.8(8) . .
C21 N19 C6 116.4(9) . .
C21 N19 Co1 120.1(7) . 2_654
C6 N19 Co1 123.2(7) . 2_654
C14 C20 C31 116.1(9) . .
C14 C20 C16 122.9(9) . .
C31 C20 C16 121.0(9) . .
N19 C21 C1 122.8(10) . .
N19 C21 H21 118.6 . .
C1 C21 H21 118.6 . .
C35 C22 C10 121.1(9) . .
C35 C22 H22 119.4 . .
C10 C22 H22 119.4 . .
N5 C23 C14 122.5(9) . .
N5 C23 H23 118.8 . .
C14 C23 H23 118.8 . .
N7 C24 C32 122.8(9) . .
N7 C24 H24 118.6 . .
C32 C24 H24 118.6 . .
N9 C25 C37 123.2(9) . .
N9 C25 H25 118.4 . .
C37 C25 H25 118.4 . .
C32 C26 C13 118.2(8) . .
C32 C26 C35 122.2(9) . .
C13 C26 C35 119.5(9) . .
O4 C27 O2 126.4(9) . .
O4 C27 C41 115.9(9) . .
O2 C27 C41 117.6(8) . .
C1H N28 C1B 116.9(9) . .
C1H N28 Co2 121.8(7) . .
C1B N28 Co2 120.4(6) . .
N6 C29 C30 124.1(9) . .
N6 C29 H29 118.0 . .
C30 C29 H29 118.0 . .
C29 C30 C35 119.0(10) . .
C29 C30 H30 120.5 . .
C35 C30 H30 120.5 . .
C33 C31 C20 120.2(10) . .
C33 C31 H31 119.9 . .
C20 C31 H31 119.9 . .
C26 C32 C24 119.9(9) . .
C26 C32 H32 120.0 . .
C24 C32 H32 120.0 . .
N5 C33 C31 123.0(9) . .
N5 C33 H33 118.5 . .
C31 C33 H33 118.5 . .
O15 C34 C3 111.3(8) . .
O15 C34 C18 109.0(8) . .
C3 C34 C18 111.0(7) . .
O15 C34 H34 108.5 . .
C3 C34 H34 108.5 . .
C18 C34 H34 108.5 . .
C22 C35 C30 116.4(9) . .
C22 C35 C26 121.9(9) . .
C30 C35 C26 121.7(9) . .
C2 C36 C9 116.8(9) . .
C2 C36 C42 121.7(9) . .
C9 C36 C42 121.5(9) . .
C25 C37 C16 118.7(9) . .
C25 C37 H37 120.7 . .
C16 C37 H37 120.7 . .
O17 C41 C1A 112.5(8) . .
O17 C41 C27 109.2(8) . .
C1A C41 C27 108.4(7) . .
O17 C41 H41 108.9 . .
C1A C41 H41 108.9 . .
C27 C41 H41 108.9 . .
C1 C42 C17 116.3(10) . .
C1 C42 C36 121.3(9) . .
C17 C42 C36 122.3(9) . .
O6 N45 O38 119.9(9) . .
O6 N45 O5 119.8(9) . .
O38 N45 O5 120.3(9) . .
O7 N46 O43 121.6(9) . .
O7 N46 O39 119.3(10) . .
O43 N46 O39 119.1(9) . .
C21 C1 C42 120.4(9) . .
C21 C1 H1 119.8 . .
C42 C1 H1 119.8 . .
C1H C2 C36 119.3(10) . .
C1H C2 H2 120.3 . .
C36 C2 H2 120.3 . .
C19 C3 C15 118.5(9) . .
C19 C3 C34 120.8(9) . .
C15 C3 C34 120.6(9) . .
C1B C9 C36 119.5(9) . .
C1B C9 H9 120.2 . .
C36 C9 H9 120.2 . .
C17 C6 N19 124.2(9) . .
C17 C6 H6 117.9 . .
N19 C6 H6 117.9 . .
C1D C7 C19 121.6(12) . .
C1D C7 H7 119.2 . .
C19 C7 H7 119.2 . .
C1E C15 C3 121.2(10) . .
C1E C15 H15A 119.4 . .
C3 C15 H15A 119.4 . .
C6 C17 C42 119.7(10) . .
C6 C17 H17A 120.1 . .
C42 C17 H17A 120.1 . .
C3 C19 C7 120.1(10) . .
C3 C19 H19 119.9 . .
C7 C19 H19 119.9 . .
C1F C1A C1C 119.8(11) . .
C1F C1A C41 119.2(9) . .
C1C C1A C41 121.0(10) . .
N28 C1B C9 123.3(9) . .
N28 C1B H1B 118.3 . .
C9 C1B H1B 118.3 . .
C1A C1C C1I 120.9(13) . .
C1A C1C H1C 119.5 . .
C1I C1C H1C 119.5 . .
C7 C1D C1E 117.8(11) . .
C7 C1D H1D 121.1 . .
C1E C1D H1D 121.1 . .
C15 C1E C1D 120.7(11) . .
C15 C1E H1E 119.6 . .
C1D C1E H1E 119.6 . .
C1A C1F C1G 120.1(12) . .
C1A C1F H1F 119.9 . .
C1G C1F H1F 119.9 . .
C1J C1G C1F 119.6(14) . .
C1J C1G H1G 120.2 . .
C1F C1G H1G 120.2 . .
N28 C1H C2 124.1(10) . .
N28 C1H H1H 118.0 . .
C2 C1H H1H 118.0 . .
C1J C1I C1C 116.6(14) . .
C1J C1I H1I 121.7 . .
C1C C1I H1I 121.7 . .
C1I C1J C1G 122.6(15) . .
C1I C1J H1J 118.7 . .
C1G C1J H1J 118.7 . .
C1N C1K C1M 112.1(19) . .
C1N C1K H1KA 109.2 . .
C1M C1K H1KA 109.2 . .
C1N C1K H1KB 109.2 . .
C1M C1K H1KB 109.2 . .
H1KA C1K H1KB 107.9 . .
C1Q C1L C1O 113.5(16) . .
C1Q C1L H1LA 108.9 . .
C1O C1L H1LA 108.9 . .
C1Q C1L H1LB 108.9 . .
C1O C1L H1LB 108.9 . .
H1LA C1L H1LB 107.7 . .
C1K C1M C1U 112.8(17) . .
C1K C1M H1MA 109.0 . .
C1U C1M H1MA 109.0 . .
C1K C1M H1MB 109.0 . .
C1U C1M H1MB 109.0 . .
H1MA C1M H1MB 107.8 . .
C1K C1N C1P 114.2(19) . .
C1K C1N H1NA 108.7 . .
C1P C1N H1NA 108.7 . .
C1K C1N H1NB 108.7 . .
C1P C1N H1NB 108.7 . .
H1NA C1N H1NB 107.6 . .
C1L C1O C1T 109.9(15) . .
C1L C1O H1OA 109.7 . .
C1T C1O H1OA 109.7 . .
C1L C1O H1OB 109.7 . .
C1T C1O H1OB 109.7 . .
H1OA C1O H1OB 108.2 . .
C1N C1P C1V 110.7(18) . .
C1N C1P H1PA 109.5 . .
C1V C1P H1PA 109.5 . .
C1N C1P H1PB 109.5 . .
C1V C1P H1PB 109.5 . .
H1PA C1P H1PB 108.1 . .
C1L C1Q C1S 110.1(15) . .
C1L C1Q H1QA 109.6 . .
C1S C1Q H1QA 109.6 . .
C1L C1Q H1QB 109.6 . .
C1S C1Q H1QB 109.6 . .
H1QA C1Q H1QB 108.2 . .
C1S C1R C1T 108.8(16) . .
C1S C1R H1RA 109.9 . .
C1T C1R H1RA 109.9 . .
C1S C1R H1RB 109.9 . .
C1T C1R H1RB 109.9 . .
H1RA C1R H1RB 108.3 . .
C1R C1S C1Q 111.7(15) . .
C1R C1S H1SA 109.3 . .
C1Q C1S H1SA 109.3 . .
C1R C1S H1SB 109.3 . .
C1Q C1S H1SB 109.3 . .
H1SA C1S H1SB 107.9 . .
C1R C1T C1O 111.1(17) . .
C1R C1T H1TA 109.4 . .
C1O C1T H1TA 109.4 . .
C1R C1T H1TB 109.4 . .
C1O C1T H1TB 109.4 . .
H1TA C1T H1TB 108.0 . .
C1V C1U C1M 114.2(19) . .
C1V C1U H1UA 108.7 . .
C1M C1U H1UA 108.7 . .
C1V C1U H1UB 108.7 . .
C1M C1U H1UB 108.7 . .
H1UA C1U H1UB 107.6 . .
C1U C1V C1P 110(2) . .
C1U C1V H1VA 109.7 . .
C1P C1V H1VA 109.7 . .
C1U C1V H1VB 109.7 . .
C1P C1V H1VB 109.7 . .
H1VA C1V H1VB 108.2 . .

loop_
_geom_bond_atom_site_label_1
_geom_bond_atom_site_label_2
_geom_bond_distance
_geom_bond_site_symmetry_2
Co1 O3 2.053(7) 1_655
Co1 O2 2.083(7) .
Co1 N19 2.134(9) 2_644
Co1 N9 2.184(8) 1_554
Co1 O17 2.185(7) .
Co1 N5 2.189(7) .
Co2 O4 2.053(7) .
Co2 O1 2.084(7) .
Co2 N28 2.132(9) .
Co2 O15 2.170(8) .
Co2 N6 2.173(7) 1_556
Co2 N7 2.173(8) .
O1 C18 1.251(13) .
O2 C27 1.256(14) .
O3 C18 1.248(11) .
O3 Co1 2.052(7) 1_455
O4 C27 1.248(11) .
N5 C33 1.333(14) .
N5 C23 1.350(12) .
N6 C29 1.346(12) .
N6 C10 1.350(12) .
N6 Co2 2.173(7) 1_554
N7 C11 1.320(13) .
N7 C24 1.344(12) .
C8 N9 1.320(13) .
C8 C12 1.364(13) .
C8 H8 0.9500 .
N9 C25 1.332(13) .
N9 Co1 2.184(8) 1_556
C10 C22 1.391(13) .
C10 H10 0.9500 .
C11 C13 1.389(13) .
C11 H11 0.9500 .
C12 C16 1.376(14) .
C12 H12 0.9500 .
C13 C26 1.380(14) .
C13 H13 0.9500 .
C14 C23 1.376(13) .
C14 C20 1.382(14) .
C14 H14 0.9500 .
O15 C34 1.442(11) .
O15 H15 0.879(15) .
C16 C37 1.400(13) .
C16 C20 1.495(13) .
O17 C41 1.412(12) .
O17 H17 0.878(15) .
C18 C34 1.541(13) .
N19 C21 1.338(12) .
N19 C6 1.347(13) .
N19 Co1 2.134(9) 2_654
C20 C31 1.391(14) .
C21 C1 1.377(15) .
C21 H21 0.9500 .
C22 C35 1.384(14) .
C22 H22 0.9500 .
C23 H23 0.9500 .
C24 C32 1.373(13) .
C24 H24 0.9500 .
C25 C37 1.376(13) .
C25 H25 0.9500 .
C26 C32 1.367(14) .
C26 C35 1.487(12) .
C27 C41 1.546(14) .
N28 C1H 1.325(13) .
N28 C1B 1.343(13) .
C29 C30 1.385(14) .
C29 H29 0.9500 .
C30 C35 1.418(14) .
C30 H30 0.9500 .
C31 C33 1.383(15) .
C31 H31 0.9500 .
C32 H32 0.9500 .
C33 H33 0.9500 .
C34 C3 1.506(13) .
C34 H34 1.0000 .
C36 C2 1.389(15) .
C36 C9 1.402(14) .
C36 C42 1.478(13) .
C37 H37 0.9500 .
O38 N45 1.231(12) .
O39 N46 1.263(11) .
C41 C1A 1.537(14) .
C41 H41 1.0000 .
C42 C1 1.384(15) .
C42 C17 1.403(15) .
O43 N46 1.251(12) .
N45 O6 1.230(12) .
N45 O5 1.265(11) .
N46 O7 1.241(12) .
C1 H1 0.9500 .
C2 C1H 1.382(16) .
C2 H2 0.9500 .
C3 C19 1.384(14) .
C3 C15 1.393(15) .
C9 C1B 1.377(15) .
C9 H9 0.9500 .
C6 C17 1.346(16) .
C6 H6 0.9500 .
C7 C1D 1.370(18) .
C7 C19 1.403(15) .
C7 H7 0.9500 .
C15 C1E 1.374(16) .
C15 H15A 0.9500 .
C17 H17A 0.9500 .
C19 H19 0.9500 .
C1A C1F 1.366(16) .
C1A C1C 1.386(16) .
C1B H1B 0.9500 .
C1C C1I 1.420(17) .
C1C H1C 0.9500 .
C1D C1E 1.412(18) .
C1D H1D 0.9500 .
C1E H1E 0.9500 .
C1F C1G 1.381(17) .
C1F H1F 0.9500 .
C1G C1J 1.38(2) .
C1G H1G 0.9500 .
C1H H1H 0.9500 .
C1I C1J 1.36(2) .
C1I H1I 0.9500 .
C1J H1J 0.9500 .
C1K C1N 1.47(3) .
C1K C1M 1.49(3) .
C1K H1KA 0.9900 .
C1K H1KB 0.9900 .
C1L C1Q 1.46(2) .
C1L C1O 1.47(3) .
C1L H1LA 0.9900 .
C1L H1LB 0.9900 .
C1M C1U 1.51(3) .
C1M H1MA 0.9900 .
C1M H1MB 0.9900 .
C1N C1P 1.49(3) .
C1N H1NA 0.9900 .
C1N H1NB 0.9900 .
C1O C1T 1.55(3) .
C1O H1OA 0.9900 .
C1O H1OB 0.9900 .
C1P C1V 1.60(4) .
C1P H1PA 0.9900 .
C1P H1PB 0.9900 .
C1Q C1S 1.55(2) .
C1Q H1QA 0.9900 .
C1Q H1QB 0.9900 .
C1R C1S 1.46(2) .
C1R C1T 1.52(3) .
C1R H1RA 0.9900 .
C1R H1RB 0.9900 .
C1S H1SA 0.9900 .
C1S H1SB 0.9900 .
C1T H1TA 0.9900 .
C1T H1TB 0.9900 .
C1U C1V 1.46(3) .
C1U H1UA 0.9900 .
C1U H1UB 0.9900 .
C1V H1VA 0.9900 .
C1V H1VB 0.9900 .

loop_
_geom_torsion_atom_site_label_1
_geom_torsion_atom_site_label_2
_geom_torsion_atom_site_label_3
_geom_torsion_atom_site_label_4
_geom_torsion
_geom_torsion_site_symmetry_1
_geom_torsion_site_symmetry_4
C12 C8 N9 C25 2.4(18) . .
C12 C8 N9 Co1 178.9(9) . 1_556
C29 N6 C10 C22 -0.7(16) . .
Co2 N6 C10 C22 178.0(8) 1_554 .
C24 N7 C11 C13 -1.0(17) . .
Co2 N7 C11 C13 -176.2(9) . .
N9 C8 C12 C16 0.5(19) . .
N7 C11 C13 C26 0.4(19) . .
C8 C12 C16 C37 -3.3(16) . .
C8 C12 C16 C20 175.2(10) . .
Co1 O3 C18 O1 0.4(13) 1_455 .
Co1 O3 C18 C34 -178.7(6) 1_455 .
Co2 O1 C18 O3 175.0(6) . .
Co2 O1 C18 C34 -5.8(10) . .
C23 C14 C20 C31 -4.0(16) . .
C23 C14 C20 C16 173.5(10) . .
C12 C16 C20 C14 -147.0(11) . .
C37 C16 C20 C14 31.5(16) . .
C12 C16 C20 C31 30.4(15) . .
C37 C16 C20 C31 -151.1(11) . .
C6 N19 C21 C1 -4.1(15) . .
Co1 N19 C21 C1 169.6(8) 2_654 .
N6 C10 C22 C35 -2.5(18) . .
C33 N5 C23 C14 4.5(17) . .
Co1 N5 C23 C14 179.9(9) . .
C20 C14 C23 N5 -0.1(18) . .
C11 N7 C24 C32 1.2(16) . .
Co2 N7 C24 C32 176.6(8) . .
C8 N9 C25 C37 -2.5(16) . .
Co1 N9 C25 C37 -179.2(8) 1_556 .
C11 C13 C26 C32 0.1(17) . .
C11 C13 C26 C35 -175.8(10) . .
Co2 O4 C27 O2 -0.5(13) . .
Co2 O4 C27 C41 -177.7(5) . .
Co1 O2 C27 O4 -177.4(6) . .
Co1 O2 C27 C41 -0.3(10) . .
C10 N6 C29 C30 2.1(16) . .
Co2 N6 C29 C30 -176.7(8) 1_554 .
N6 C29 C30 C35 -0.2(17) . .
C14 C20 C31 C33 3.8(16) . .
C16 C20 C31 C33 -173.7(10) . .
C13 C26 C32 C24 0.1(17) . .
C35 C26 C32 C24 175.9(10) . .
N7 C24 C32 C26 -0.8(17) . .
C23 N5 C33 C31 -4.7(17) . .
Co1 N5 C33 C31 180.0(9) . .
C20 C31 C33 N5 0.6(18) . .
Co2 O15 C34 C3 -111.1(7) . .
Co2 O15 C34 C18 11.7(9) . .
O3 C18 C34 O15 174.9(7) . .
O1 C18 C34 O15 -4.3(11) . .
O3 C18 C34 C3 -62.1(11) . .
O1 C18 C34 C3 118.7(9) . .
C10 C22 C35 C30 4.3(17) . .
C10 C22 C35 C26 -176.1(11) . .
C29 C30 C35 C22 -2.9(16) . .
C29 C30 C35 C26 177.5(10) . .
C32 C26 C35 C22 -24.4(17) . .
C13 C26 C35 C22 151.4(12) . .
C32 C26 C35 C30 155.2(11) . .
C13 C26 C35 C30 -29.1(16) . .
N9 C25 C37 C16 -0.3(17) . .
C12 C16 C37 C25 3.2(16) . .
C20 C16 C37 C25 -175.3(10) . .
Co1 O17 C41 C1A -109.9(8) . .
Co1 O17 C41 C27 10.5(9) . .
O4 C27 C41 O17 170.5(7) . .
O2 C27 C41 O17 -6.9(11) . .
O4 C27 C41 C1A -66.6(10) . .
O2 C27 C41 C1A 115.9(9) . .
C2 C36 C42 C1 155.8(11) . .
C9 C36 C42 C1 -23.8(15) . .
C2 C36 C42 C17 -23.2(16) . .
C9 C36 C42 C17 157.1(11) . .
N19 C21 C1 C42 0.8(16) . .
C17 C42 C1 C21 2.1(16) . .
C36 C42 C1 C21 -177.0(9) . .
C9 C36 C2 C1H 0.4(16) . .
C42 C36 C2 C1H -179.3(10) . .
O15 C34 C3 C19 23.9(12) . .
C18 C34 C3 C19 -97.7(10) . .
O15 C34 C3 C15 -160.0(9) . .
C18 C34 C3 C15 78.4(12) . .
C2 C36 C9 C1B 0.6(15) . .
C42 C36 C9 C1B -179.7(9) . .
C21 N19 C6 C17 4.8(17) . .
Co1 N19 C6 C17 -168.7(10) 2_654 .
C19 C3 C15 C1E 2.1(16) . .
C34 C3 C15 C1E -174.1(10) . .
N19 C6 C17 C42 -2.0(19) . .
C1 C42 C17 C6 -1.5(17) . .
C36 C42 C17 C6 177.5(11) . .
C15 C3 C19 C7 -2.3(15) . .
C34 C3 C19 C7 173.9(9) . .
C1D C7 C19 C3 -0.2(17) . .
O17 C41 C1A C1F -161.7(10) . .
C27 C41 C1A C1F 77.5(12) . .
O17 C41 C1A C1C 21.4(14) . .
C27 C41 C1A C1C -99.5(12) . .
C1H N28 C1B C9 -0.9(15) . .
Co2 N28 C1B C9 168.8(8) . .
C36 C9 C1B N28 -0.4(15) . .
C1F C1A C1C C1I -6(2) . .
C41 C1A C1C C1I 171.1(12) . .
C19 C7 C1D C1E 2.9(18) . .
C3 C15 C1E C1D 0.6(18) . .
C7 C1D C1E C15 -3.0(18) . .
C1C C1A C1F C1G 2.1(18) . .
C41 C1A C1F C1G -174.9(11) . .
C1A C1F C1G C1J 1(2) . .
C1B N28 C1H C2 2.1(17) . .
Co2 N28 C1H C2 -167.5(9) . .
C36 C2 C1H N28 -1.9(19) . .
C1A C1C C1I C1J 7(2) . .
C1C C1I C1J C1G -4(3) . .
C1F C1G C1J C1I 0(3) . .
C1N C1K C1M C1U -51(3) . .
C1M C1K C1N C1P 53(3) . .
C1Q C1L C1O C1T 55(2) . .
C1K C1N C1P C1V -53(3) . .
C1O C1L C1Q C1S -55(2) . .
C1T C1R C1S C1Q -58(2) . .
C1L C1Q C1S C1R 57(2) . .
C1S C1R C1T C1O 58(2) . .
C1L C1O C1T C1R -56(3) . .
C1K C1M C1U C1V 53(3) . .
C1M C1U C1V C1P -52(3) . .
C1N C1P C1V C1U 52(3) . .
